data_4321689
loop_
_publ_author_name
'John R. Hagadorn'
'Lawrence Que,'
'William B. Tolman'

_publ_section_title
;
 N-Donor Effects on Carboxylate Binding in Mononuclear Iron(II) Complexes
 of a Sterically Hindered Benzoate Ligand
;
_journal_name_full 'Inorganic Chemistry'
_journal_page_first 6086
_journal_page_last 6090
_journal_paper_doi 10.1021/ic000531o
_journal_volume 39
_journal_year 2000
_chemical_compound_source 'John R. Hagadorn'
_chemical_formula_sum 'C61 H62 Cl2 Fe N2 O4'
_chemical_formula_weight 1013.88
_chemical_name_common (Mes2ArCO2)2FePy2(CH2Cl2)
_chemical_name_systematic
; 

 ? 

;
_space_group_IT_number 2
_symmetry_cell_setting triclinic
_symmetry_space_group_name_Hall '-P 1'
_symmetry_space_group_name_H-M 'P -1'
_atom_sites_solution_hydrogens geom
_atom_sites_solution_primary direct
_atom_sites_solution_secondary difmap
_audit_creation_method SHELXL-97
_cell_angle_alpha 100.3070(10)
_cell_angle_beta 112.4640(10)
_cell_angle_gamma 95.45
_cell_formula_units_Z 2
_cell_length_a 12.3570(2)
_cell_length_b 15.0741(2)
_cell_length_c 16.1688(3)
_cell_measurement_reflns_used 7537
_cell_measurement_temperature 173(2)
_cell_measurement_theta_max 25.07
_cell_measurement_theta_min 1
_cell_volume 2693.77(8)
_computing_cell_refinement 'SAINT, Bruker'
_computing_data_collection 'SMART, Bruker'
_computing_data_reduction 'SAINT, Bruker'
_computing_molecular_graphics 'Shelxtl, Bruker'
_computing_structure_refinement 'SHELXL-93 (Sheldrick, 1993)'
_computing_structure_solution 'SHELXS-86 (Sheldrick, 1990)'
_diffrn_ambient_temperature 173(2)
_diffrn_radiation_monochromator graphite
_diffrn_radiation_source 'fine-focus sealed tube'
_diffrn_radiation_type MoK\a
_diffrn_radiation_wavelength 0.71073
_diffrn_reflns_av_R_equivalents 0.0307
_diffrn_reflns_av_sigmaI/netI 0.0595
_diffrn_reflns_limit_h_max 14
_diffrn_reflns_limit_h_min -14
_diffrn_reflns_limit_k_max 17
_diffrn_reflns_limit_k_min -16
_diffrn_reflns_limit_l_max 19
_diffrn_reflns_limit_l_min -18
_diffrn_reflns_number 15496
_diffrn_reflns_theta_max 25.02
_diffrn_reflns_theta_min 1.40
_exptl_absorpt_coefficient_mu 0.427
_exptl_absorpt_correction_T_max 1.000
_exptl_absorpt_correction_T_min 0.7490
_exptl_absorpt_correction_type multi-scan
_exptl_crystal_colour yellow
_exptl_crystal_density_diffrn 1.250
_exptl_crystal_density_method 'not measured'
_exptl_crystal_description blocky
_exptl_crystal_F_000 1068
_exptl_crystal_size_max 0.50
_exptl_crystal_size_mid 0.40
_exptl_crystal_size_min 0.40
_refine_diff_density_max 0.653
_refine_diff_density_min -0.324
_refine_diff_density_rms 0.054
_refine_ls_extinction_method none
_refine_ls_goodness_of_fit_all 1.038
_refine_ls_goodness_of_fit_obs 1.083
_refine_ls_hydrogen_treatment riding
_refine_ls_matrix_type full
_refine_ls_number_parameters 643
_refine_ls_number_reflns 9135
_refine_ls_number_restraints 0
_refine_ls_restrained_S_all 1.038
_refine_ls_restrained_S_obs 1.083
_refine_ls_R_factor_all 0.0769
_refine_ls_R_factor_obs 0.0516
_refine_ls_shift/esd_max 0.002
_refine_ls_shift/esd_mean 0.000
_refine_ls_structure_factor_coef Fsqd
_refine_ls_weighting_details 'w=1/[\s^2^(Fo^2^)+(0.0343P)^2^+1.9900P] where P=(Fo^2^+2Fc^2^)/3'
_refine_ls_weighting_scheme calc
_refine_ls_wR_factor_all 0.1159
_refine_ls_wR_factor_obs 0.1040
_reflns_number_observed 6903
_reflns_number_total 9135
_reflns_observed_criterion >2sigma(I)
_cod_data_source_file ic000531o_3.cif
_cod_data_source_block 98309
_cod_depositor_comments
;
The following automatic conversions were performed:

'_refine_ls_weighting_scheme' value 'calc
w=1/[\s^2^(Fo^2^)+(0.0343P)^2^+1.9900P] where P=(Fo^2^+2Fc^2^)/3' was
changed to 'calc'. New tag '_refine_ls_weighting_details' was
created. The value of the new tag was set to
'w=1/[\s^2^(Fo^2^)+(0.0343P)^2^+1.9900P] where P=(Fo^2^+2Fc^2^)/3'.

Automatic conversion script
Id: cif_fix_values 3143 2015-03-26 13:38:13Z robertas 

The following automatic conversions were performed:

'_exptl_absorpt_correction_type' value 'multi-scans' was replaced
with the value 'multi-scan' as specified in the replacement file
'src/cod-tools/trunk/data/replacement-values/replacement_values.lst'.

Automatic conversion script
Id: cif_fix_values 5376 2017-05-30 11:51:03Z andrius 
;
_cod_original_cell_volume 2693.76(8)
_cod_database_code 4321689

loop_
_symmetry_equiv_pos_as_xyz
'x, y, z'
'-x, -y, -z'

loop_
_atom_site_aniso_label
_atom_site_aniso_U_11
_atom_site_aniso_U_22
_atom_site_aniso_U_33
_atom_site_aniso_U_23
_atom_site_aniso_U_13
_atom_site_aniso_U_12
Fe1 0.0268(2) 0.0272(2) 0.0288(2) 0.0065(2) 0.0107(2) 0.0050(2)
O1 0.0466(13) 0.0342(12) 0.0480(14) 0.0111(10) 0.0249(11) 0.0005(10)
O2 0.0304(11) 0.0360(12) 0.0481(14) -0.0009(10) 0.0144(11) -0.0037(9)
N1 0.0301(13) 0.0300(13) 0.0322(14) 0.0071(11) 0.0143(11) 0.0076(11)
N2 0.0276(12) 0.0323(13) 0.0271(14) 0.0061(10) 0.0089(10) 0.0047(10)
C1 0.029(2) 0.024(2) 0.046(2) 0.0052(14) 0.0196(15) 0.0073(12)
C2 0.0253(14) 0.029(2) 0.026(2) 0.0071(12) 0.0072(12) 0.0016(12)
O3 0.0415(12) 0.0342(11) 0.0290(11) 0.0117(9) 0.0129(9) 0.0076(9)
C3 0.0257(15) 0.033(2) 0.031(2) 0.0101(13) 0.0101(13) 0.0023(12)
O4 0.0369(12) 0.0438(13) 0.0310(12) 0.0071(10) 0.0091(10) 0.0038(10)
C4 0.030(2) 0.043(2) 0.048(2) 0.012(2) 0.0166(15) 0.0008(14)
C5 0.036(2) 0.038(2) 0.060(2) 0.009(2) 0.015(2) -0.0075(15)
C6 0.041(2) 0.028(2) 0.048(2) 0.0066(14) 0.013(2) 0.0015(14)
C7 0.0286(15) 0.030(2) 0.029(2) 0.0066(12) 0.0064(12) 0.0038(12)
C8 0.0235(14) 0.034(2) 0.035(2) 0.0073(13) 0.0141(13) 0.0038(12)
C9 0.0278(15) 0.038(2) 0.033(2) 0.0077(13) 0.0134(13) 0.0047(13)
C10 0.036(2) 0.039(2) 0.041(2) 0.0142(15) 0.0184(15) 0.0100(14)
C11 0.027(2) 0.036(2) 0.043(2) 0.0039(14) 0.0183(14) 0.0038(13)
C12 0.030(2) 0.050(2) 0.028(2) -0.0038(14) 0.0110(13) 0.0034(14)
C13 0.0249(15) 0.046(2) 0.031(2) 0.0094(14) 0.0115(13) 0.0059(13)
C14 0.057(2) 0.046(2) 0.035(2) 0.0084(15) 0.015(2) 0.012(2)
C15 0.043(2) 0.044(2) 0.056(2) -0.002(2) 0.022(2) 0.007(2)
C16 0.045(2) 0.063(2) 0.036(2) 0.017(2) 0.011(2) 0.012(2)
C17 0.034(2) 0.0203(14) 0.032(2) 0.0021(12) 0.0103(13) 0.0029(12)
C18 0.039(2) 0.0210(15) 0.036(2) 0.0031(12) 0.0139(14) 0.0046(12)
C19 0.034(2) 0.029(2) 0.043(2) 0.0042(14) 0.0095(14) 0.0091(13)
C20 0.044(2) 0.031(2) 0.050(2) 0.0029(15) 0.022(2) 0.0072(14)
C21 0.057(2) 0.039(2) 0.038(2) 0.0029(14) 0.027(2) 0.010(2)
C22 0.042(2) 0.030(2) 0.032(2) 0.0039(13) 0.0122(14) 0.0070(14)
C23 0.042(2) 0.041(2) 0.034(2) 0.0096(14) 0.0112(14) 0.0083(14)
C24 0.057(2) 0.065(3) 0.074(3) 0.010(2) 0.040(2) 0.019(2)
C25 0.054(2) 0.062(2) 0.035(2) 0.011(2) 0.010(2) 0.011(2)
C26 0.037(2) 0.025(2) 0.031(2) -0.0025(13) 0.0200(14) 0.0021(13)
C27 0.032(2) 0.029(2) 0.028(2) 0.0075(12) 0.0104(13) -0.0008(12)
C28 0.036(2) 0.036(2) 0.026(2) 0.0043(13) 0.0130(13) -0.0003(13)
C29 0.050(2) 0.049(2) 0.027(2) 0.0060(14) 0.0163(15) 0.002(2)
C30 0.050(2) 0.058(2) 0.028(2) 0.019(2) 0.009(2) 0.009(2)
C31 0.043(2) 0.050(2) 0.035(2) 0.020(2) 0.0128(15) 0.012(2)
C32 0.032(2) 0.033(2) 0.031(2) 0.0110(13) 0.0115(13) 0.0020(13)
C33 0.045(2) 0.041(2) 0.025(2) 0.0010(13) 0.0157(14) 0.0077(15)
C34 0.059(2) 0.037(2) 0.032(2) 0.0004(14) 0.019(2) 0.011(2)
C35 0.080(3) 0.039(2) 0.041(2) 0.001(2) 0.019(2) 0.017(2)
C36 0.075(3) 0.060(3) 0.038(2) -0.002(2) 0.015(2) 0.034(2)
C37 0.050(2) 0.074(3) 0.040(2) -0.008(2) 0.017(2) 0.020(2)
C38 0.048(2) 0.052(2) 0.030(2) -0.0018(15) 0.017(2) 0.007(2)
C39 0.068(2) 0.040(2) 0.050(2) 0.005(2) 0.024(2) -0.003(2)
C40 0.096(3) 0.089(3) 0.062(3) 0.000(2) 0.012(2) 0.056(3)
C41 0.053(2) 0.077(3) 0.056(2) 0.007(2) 0.027(2) -0.005(2)
C42 0.033(2) 0.035(2) 0.029(2) 0.0130(13) 0.0086(13) 0.0129(13)
C43 0.039(2) 0.038(2) 0.039(2) 0.0167(15) 0.0157(15) 0.0146(14)
C44 0.049(2) 0.033(2) 0.045(2) 0.0095(15) 0.016(2) 0.0127(15)
C45 0.053(2) 0.046(2) 0.039(2) 0.018(2) 0.022(2) 0.022(2)
C46 0.045(2) 0.047(2) 0.050(2) 0.027(2) 0.026(2) 0.018(2)
C47 0.035(2) 0.041(2) 0.038(2) 0.0191(15) 0.0134(14) 0.0125(14)
C48 0.052(2) 0.042(2) 0.056(2) 0.008(2) 0.026(2) 0.002(2)
C49 0.089(3) 0.055(2) 0.062(3) 0.019(2) 0.047(2) 0.030(2)
C50 0.044(2) 0.049(2) 0.056(2) 0.015(2) 0.022(2) 0.003(2)
C51 0.035(2) 0.033(2) 0.070(2) 0.018(2) 0.024(2) 0.0072(14)
C52 0.033(2) 0.042(2) 0.104(3) 0.021(2) 0.029(2) 0.005(2)
C53 0.031(2) 0.054(2) 0.060(2) 0.013(2) 0.016(2) 0.013(2)
C54 0.039(2) 0.046(2) 0.054(2) 0.021(2) 0.025(2) 0.021(2)
C55 0.035(2) 0.039(2) 0.050(2) 0.015(2) 0.023(2) 0.0074(14)
C56 0.047(2) 0.044(2) 0.032(2) 0.0101(15) 0.0115(15) 0.011(2)
C57 0.052(2) 0.064(2) 0.027(2) 0.005(2) 0.011(2) 0.004(2)
C58 0.047(2) 0.051(2) 0.041(2) -0.005(2) 0.022(2) 0.001(2)
C59 0.045(2) 0.041(2) 0.047(2) 0.004(2) 0.023(2) 0.011(2)
C60 0.035(2) 0.037(2) 0.033(2) 0.0076(14) 0.0124(14) 0.0088(14)
C61 0.053(2) 0.069(3) 0.056(2) 0.024(2) 0.019(2) -0.003(2)
Cl1 0.0652(7) 0.1243(11) 0.1497(13) 0.0818(10) 0.0481(8) 0.0317(7)
Cl2 0.1083(9) 0.0829(8) 0.0540(7) 0.0052(6) 0.0345(6) -0.0156(7)

loop_
_atom_site_label
_atom_site_type_symbol
_atom_site_fract_x
_atom_site_fract_y
_atom_site_fract_z
_atom_site_U_iso_or_equiv
_atom_site_thermal_displace_type
_atom_site_occupancy
_atom_site_calc_flag
_atom_site_refinement_flags
_atom_site_disorder_group
Fe1 Fe 0.35362(3) 0.22834(3) 0.29297(3) 0.02779(12) Uani 1 d . .
O1 O 0.2443(2) 0.10854(13) 0.24460(15) 0.0414(5) Uani 1 d . .
O2 O 0.3311(2) 0.11075(13) 0.39293(15) 0.0409(5) Uani 1 d . .
N1 N 0.5264(2) 0.1999(2) 0.3248(2) 0.0301(5) Uani 1 d . .
N2 N 0.3735(2) 0.3289(2) 0.4089(2) 0.0298(5) Uani 1 d . .
C1 C 0.2528(2) 0.0766(2) 0.3152(2) 0.0319(7) Uani 1 d . .
C2 C 0.1586(2) -0.0034(2) 0.2987(2) 0.0281(6) Uani 1 d . .
O3 O 0.2910(2) 0.29864(13) 0.19943(13) 0.0347(5) Uani 1 d . .
C3 C 0.0582(2) 0.0149(2) 0.3144(2) 0.0303(6) Uani 1 d . .
O4 O 0.4446(2) 0.40665(14) 0.22567(13) 0.0392(5) Uani 1 d . .
C4 C -0.0302(3) -0.0581(2) 0.2989(2) 0.0404(7) Uani 1 d . .
H4 H -0.0989(3) -0.0468(2) 0.3091(2) 0.048 Uiso 1 calc R .
C5 C -0.0186(3) -0.1473(2) 0.2688(2) 0.0471(8) Uani 1 d . .
H5 H -0.0790(3) -0.1967(2) 0.2593(2) 0.057 Uiso 1 calc R .
C6 C 0.0802(3) -0.1647(2) 0.2525(2) 0.0415(8) Uani 1 d . .
H6 H 0.0865(3) -0.2261(2) 0.2308(2) 0.050 Uiso 1 calc R .
C7 C 0.1708(2) -0.0931(2) 0.2678(2) 0.0310(6) Uani 1 d . .
C8 C 0.0493(2) 0.1120(2) 0.3483(2) 0.0301(6) Uani 1 d . .
C9 C 0.0026(2) 0.1665(2) 0.2861(2) 0.0329(7) Uani 1 d . .
C10 C 0.0009(3) 0.2578(2) 0.3208(2) 0.0371(7) Uani 1 d . .
H10 H -0.0307(3) 0.2950(2) 0.2788(2) 0.044 Uiso 1 calc R .
C11 C 0.0437(2) 0.2960(2) 0.4140(2) 0.0351(7) Uani 1 d . .
C12 C 0.0888(2) 0.2406(2) 0.4742(2) 0.0381(7) Uani 1 d . .
H12 H 0.1173(2) 0.2657(2) 0.5385(2) 0.046 Uiso 1 calc R .
C13 C 0.0937(2) 0.1492(2) 0.4433(2) 0.0341(7) Uani 1 d . .
C14 C -0.0434(3) 0.1279(2) 0.1834(2) 0.0469(8) Uani 1 d . .
H14A H -0.0880(16) 0.1705(7) 0.1507(2) 0.070 Uiso 1 calc R .
H14B H -0.0959(15) 0.0687(7) 0.1665(3) 0.070 Uiso 1 calc R .
H14C H 0.0238(3) 0.1197(13) 0.1666(3) 0.070 Uiso 1 calc R .
C15 C 0.0406(3) 0.3951(2) 0.4502(2) 0.0489(9) Uani 1 d . .
H15A H -0.0336(9) 0.3990(3) 0.4583(14) 0.073 Uiso 1 calc R .
H15B H 0.0449(19) 0.4310(3) 0.4063(7) 0.073 Uiso 1 calc R .
H15C H 0.1085(11) 0.4196(5) 0.5096(7) 0.073 Uiso 1 calc R .
C16 C 0.1496(3) 0.0929(2) 0.5115(2) 0.0491(9) Uani 1 d . .
H16A H 0.0947(8) 0.0354(7) 0.4970(9) 0.074 Uiso 1 calc R .
H16B H 0.1664(17) 0.1275(6) 0.5738(3) 0.074 Uiso 1 calc R .
H16C H 0.2240(10) 0.0794(13) 0.5080(11) 0.074 Uiso 1 calc R .
C17 C 0.2802(2) -0.1100(2) 0.2528(2) 0.0305(6) Uani 1 d . .
C18 C 0.3837(3) -0.1163(2) 0.3276(2) 0.0332(7) Uani 1 d . .
C19 C 0.4856(3) -0.1293(2) 0.3129(2) 0.0379(7) Uani 1 d . .
H19 H 0.5549(3) -0.1344(2) 0.3631(2) 0.045 Uiso 1 calc R .
C20 C 0.4893(3) -0.1351(2) 0.2280(2) 0.0419(8) Uani 1 d . .
C21 C 0.3859(3) -0.1296(2) 0.1549(2) 0.0433(8) Uani 1 d . .
H21 H 0.3868(3) -0.1342(2) 0.0958(2) 0.052 Uiso 1 calc R .
C22 C 0.2814(3) -0.1176(2) 0.1656(2) 0.0363(7) Uani 1 d . .
C23 C 0.3848(3) -0.1086(2) 0.4222(2) 0.0402(7) Uani 1 d . .
H23A H 0.4656(4) -0.1083(13) 0.4663(3) 0.060 Uiso 1 calc R .
H23B H 0.3304(13) -0.1608(7) 0.4212(4) 0.060 Uiso 1 calc R .
H23C H 0.3592(16) -0.0515(7) 0.4404(6) 0.060 Uiso 1 calc R .
C24 C 0.6017(3) -0.1483(3) 0.2141(3) 0.0615(10) Uani 1 d . .
H24A H 0.6629(8) -0.0933(7) 0.2480(14) 0.092 Uiso 1 calc R .
H24B H 0.5846(6) -0.1587(17) 0.1484(3) 0.092 Uiso 1 calc R .
H24C H 0.6304(13) -0.2013(11) 0.2370(16) 0.092 Uiso 1 calc R .
C25 C 0.1715(3) -0.1113(2) 0.0845(2) 0.0529(9) Uani 1 d . .
H25A H 0.1904(6) -0.1125(15) 0.0307(4) 0.079 Uiso 1 calc R .
H25B H 0.1441(12) -0.0541(7) 0.0993(6) 0.079 Uiso 1 calc R .
H25C H 0.1086(7) -0.1635(8) 0.0707(10) 0.079 Uiso 1 calc R .
C26 C 0.3467(3) 0.3593(2) 0.1775(2) 0.0305(6) Uani 1 d . .
C27 C 0.2785(2) 0.3720(2) 0.0798(2) 0.0302(6) Uani 1 d . .
C28 C 0.2964(3) 0.3191(2) 0.0069(2) 0.0335(7) Uani 1 d . .
C29 C 0.2365(3) 0.3311(2) -0.0809(2) 0.0427(8) Uani 1 d . .
H29 H 0.2486(3) 0.2962(2) -0.1306(2) 0.051 Uiso 1 calc R .
C30 C 0.1592(3) 0.3929(2) -0.0978(2) 0.0460(8) Uani 1 d . .
H30 H 0.1191(3) 0.4005(2) -0.1585(2) 0.055 Uiso 1 calc R .
C31 C 0.1409(3) 0.4434(2) -0.0259(2) 0.0421(8) Uani 1 d . .
H31 H 0.0870(3) 0.4852(2) -0.0378(2) 0.051 Uiso 1 calc R .
C32 C 0.1999(2) 0.4342(2) 0.0642(2) 0.0323(7) Uani 1 d . .
C33 C 0.3779(3) 0.2510(2) 0.0277(2) 0.0375(7) Uani 1 d . .
C34 C 0.3373(3) 0.1666(2) 0.0404(2) 0.0436(8) Uani 1 d . .
C35 C 0.4186(4) 0.1096(2) 0.0712(2) 0.0561(10) Uani 1 d . .
H35 H 0.3917(4) 0.0529(2) 0.0812(2) 0.067 Uiso 1 calc R .
C36 C 0.5379(4) 0.1326(3) 0.0880(2) 0.0607(11) Uani 1 d . .
C37 C 0.5746(3) 0.2145(3) 0.0702(2) 0.0571(10) Uani 1 d . .
H37 H 0.6551(3) 0.2302(3) 0.0789(2) 0.069 Uiso 1 calc R .
C38 C 0.4965(3) 0.2743(2) 0.0399(2) 0.0447(8) Uani 1 d . .
C39 C 0.2078(3) 0.1353(2) 0.0192(2) 0.0546(9) Uani 1 d . .
H39A H 0.1623(5) 0.1161(15) -0.0476(2) 0.082 Uiso 1 calc R .
H39B H 0.1768(6) 0.1859(5) 0.0446(14) 0.082 Uiso 1 calc R .
H39C H 0.2002(4) 0.0836(10) 0.0470(13) 0.082 Uiso 1 calc R .
C40 C 0.6246(4) 0.0707(3) 0.1234(3) 0.088(2) Uani 1 d . .
H40A H 0.5852(9) 0.0198(12) 0.1379(21) 0.132 Uiso 1 calc R .
H40B H 0.6925(14) 0.1054(6) 0.1791(13) 0.132 Uiso 1 calc R .
H40C H 0.6526(22) 0.0463(18) 0.0763(9) 0.132 Uiso 1 calc R .
C41 C 0.5373(3) 0.3611(3) 0.0176(3) 0.0632(10) Uani 1 d . .
H41A H 0.5107(19) 0.3518(6) -0.0493(3) 0.095 Uiso 1 calc R .
H41B H 0.6243(3) 0.3768(10) 0.0471(14) 0.095 Uiso 1 calc R .
H41C H 0.5033(18) 0.4112(5) 0.0403(15) 0.095 Uiso 1 calc R .
C42 C 0.1782(2) 0.4874(2) 0.1422(2) 0.0321(7) Uani 1 d . .
C43 C 0.2464(3) 0.5745(2) 0.1916(2) 0.0371(7) Uani 1 d . .
C44 C 0.2251(3) 0.6213(2) 0.2646(2) 0.0427(8) Uani 1 d . .
H44 H 0.2717(3) 0.6800(2) 0.2984(2) 0.051 Uiso 1 calc R .
C45 C 0.1377(3) 0.5848(2) 0.2898(2) 0.0424(8) Uani 1 d . .
C46 C 0.0709(3) 0.4992(2) 0.2394(2) 0.0422(8) Uani 1 d . .
H46 H 0.0106(3) 0.4737(2) 0.2556(2) 0.051 Uiso 1 calc R .
C47 C 0.0885(3) 0.4492(2) 0.1660(2) 0.0370(7) Uani 1 d . .
C48 C 0.3407(3) 0.6166(2) 0.1656(2) 0.0499(9) Uani 1 d . .
H48A H 0.3765(14) 0.6782(6) 0.2052(10) 0.075 Uiso 1 calc R .
H48B H 0.3046(5) 0.6206(14) 0.1012(5) 0.075 Uiso 1 calc R .
H48C H 0.4023(10) 0.5786(8) 0.1736(15) 0.075 Uiso 1 calc R .
C49 C 0.1149(4) 0.6374(2) 0.3686(3) 0.0614(10) Uani 1 d . .
H49A H 0.0340(8) 0.6509(14) 0.3451(4) 0.092 Uiso 1 calc R .
H49B H 0.1725(14) 0.6949(8) 0.3977(11) 0.092 Uiso 1 calc R .
H49C H 0.1232(21) 0.6004(7) 0.4140(8) 0.092 Uiso 1 calc R .
C50 C 0.0125(3) 0.3567(2) 0.1121(2) 0.0496(9) Uani 1 d . .
H50A H 0.0594(6) 0.3086(2) 0.1279(11) 0.074 Uiso 1 calc R .
H50B H -0.0144(16) 0.3537(6) 0.0461(2) 0.074 Uiso 1 calc R .
H50C H -0.0567(10) 0.3479(6) 0.1273(11) 0.074 Uiso 1 calc R .
C51 C 0.6120(3) 0.2620(2) 0.3259(2) 0.0446(8) Uani 1 d . .
H51 H 0.5918(3) 0.3171(2) 0.3083(2) 0.053 Uiso 1 calc R .
C52 C 0.7282(3) 0.2495(2) 0.3517(3) 0.0586(10) Uani 1 d . .
H52 H 0.7867(3) 0.2954(2) 0.3520(3) 0.070 Uiso 1 calc R .
C53 C 0.7589(3) 0.1700(2) 0.3769(2) 0.0491(9) Uani 1 d . .
H53 H 0.8388(3) 0.1604(2) 0.3957(2) 0.059 Uiso 1 calc R .
C54 C 0.6718(3) 0.1049(2) 0.3743(2) 0.0428(8) Uani 1 d . .
H54 H 0.6900(3) 0.0488(2) 0.3904(2) 0.051 Uiso 1 calc R .
C55 C 0.5572(3) 0.1220(2) 0.3479(2) 0.0390(7) Uani 1 d . .
H55 H 0.4971(3) 0.0764(2) 0.3461(2) 0.047 Uiso 1 calc R .
C56 C 0.4329(3) 0.3189(2) 0.4941(2) 0.0419(8) Uani 1 d . .
H56 H 0.4645(3) 0.2644(2) 0.5016(2) 0.050 Uiso 1 calc R .
C57 C 0.4506(3) 0.3843(2) 0.5717(2) 0.0504(9) Uani 1 d . .
H57 H 0.4944(3) 0.3751(2) 0.6312(2) 0.060 Uiso 1 calc R .
C58 C 0.4040(3) 0.4625(2) 0.5618(2) 0.0475(8) Uani 1 d . .
H58 H 0.4150(3) 0.5085(2) 0.6143(2) 0.057 Uiso 1 calc R .
C59 C 0.3414(3) 0.4735(2) 0.4751(2) 0.0436(8) Uani 1 d . .
H59 H 0.3074(3) 0.5269(2) 0.4665(2) 0.052 Uiso 1 calc R .
C60 C 0.3281(3) 0.4062(2) 0.4001(2) 0.0353(7) Uani 1 d . .
H60 H 0.2854(3) 0.4146(2) 0.3401(2) 0.042 Uiso 1 calc R .
C61 C 0.6693(3) 0.5264(2) 0.2187(3) 0.0598(10) Uani 1 d . .
H61A H 0.5887(3) 0.4997(2) 0.2109(3) 0.072 Uiso 1 calc R .
H61B H 0.6671(3) 0.5266(2) 0.1569(3) 0.072 Uiso 1 calc R .
Cl1 Cl 0.77014(10) 0.45887(10) 0.27019(11) 0.1038(5) Uani 1 d . .
Cl2 Cl 0.70791(11) 0.63931(8) 0.28471(7) 0.0851(4) Uani 1 d . .

loop_
_atom_type_symbol
_atom_type_description
_atom_type_scat_dispersion_real
_atom_type_scat_dispersion_imag
_atom_type_scat_source
C C 0.0033 0.0016 'International Tables Vol C Tables 4.2.6.8 and 6.1.1.4'
H H 0.0000 0.0000 'International Tables Vol C Tables 4.2.6.8 and 6.1.1.4'
N N 0.0061 0.0033 'International Tables Vol C Tables 4.2.6.8 and 6.1.1.4'
O O 0.0106 0.0060 'International Tables Vol C Tables 4.2.6.8 and 6.1.1.4'
Fe Fe 0.3463 0.8444 'International Tables Vol C Tables 4.2.6.8 and 6.1.1.4'
Cl Cl 0.1484 0.1585 'International Tables Vol C Tables 4.2.6.8 and 6.1.1.4'

loop_
_geom_angle_atom_site_label_1
_geom_angle_atom_site_label_2
_geom_angle_atom_site_label_3
_geom_angle
_geom_angle_site_symmetry_1
_geom_angle_site_symmetry_3
_geom_angle_publ_flag
O3 Fe1 O1 105.45(9) . . ?
O3 Fe1 N1 118.37(8) . . ?
O1 Fe1 N1 106.62(9) . . ?
O3 Fe1 N2 98.10(8) . . ?
O1 Fe1 N2 125.81(9) . . ?
N1 Fe1 N2 103.49(9) . . ?
O3 Fe1 O2 153.52(7) . . ?
O1 Fe1 O2 54.53(7) . . ?
N1 Fe1 O2 86.23(7) . . ?
N2 Fe1 O2 84.27(8) . . ?
O3 Fe1 O4 40.40(7) . . ?
O1 Fe1 O4 141.87(7) . . ?
N1 Fe1 O4 85.70(7) . . ?
N2 Fe1 O4 83.65(7) . . ?
O2 Fe1 O4 163.49(6) . . ?
C1 O1 Fe1 106.2(2) . . ?
C1 O2 Fe1 75.7(2) . . ?
C51 N1 C55 117.2(2) . . ?
C51 N1 Fe1 120.1(2) . . ?
C55 N1 Fe1 122.6(2) . . ?
C56 N2 C60 117.4(2) . . ?
C56 N2 Fe1 121.2(2) . . ?
C60 N2 Fe1 121.4(2) . . ?
O2 C1 O1 122.7(3) . . ?
O2 C1 C2 121.1(3) . . ?
O1 C1 C2 116.2(3) . . ?
C7 C2 C3 121.4(2) . . ?
C7 C2 C1 120.7(2) . . ?
C3 C2 C1 117.9(2) . . ?
C26 O3 Fe1 129.2(2) . . ?
C4 C3 C2 118.7(3) . . ?
C4 C3 C8 121.7(2) . . ?
C2 C3 C8 119.5(2) . . ?
C26 O4 Fe1 60.9(2) . . ?
C5 C4 C3 120.4(3) . . ?
C6 C5 C4 120.5(3) . . ?
C5 C6 C7 120.6(3) . . ?
C6 C7 C2 118.4(3) . . ?
C6 C7 C17 121.8(2) . . ?
C2 C7 C17 119.7(2) . . ?
C9 C8 C13 120.2(3) . . ?
C9 C8 C3 120.5(3) . . ?
C13 C8 C3 119.2(2) . . ?
C10 C9 C8 118.7(3) . . ?
C10 C9 C14 120.5(3) . . ?
C8 C9 C14 120.8(3) . . ?
C11 C10 C9 122.3(3) . . ?
C10 C11 C12 118.1(3) . . ?
C10 C11 C15 121.4(3) . . ?
C12 C11 C15 120.5(3) . . ?
C11 C12 C13 122.1(3) . . ?
C12 C13 C8 118.7(3) . . ?
C12 C13 C16 120.2(3) . . ?
C8 C13 C16 121.0(3) . . ?
C22 C17 C18 119.7(3) . . ?
C22 C17 C7 120.5(2) . . ?
C18 C17 C7 119.7(3) . . ?
C19 C18 C17 118.8(3) . . ?
C19 C18 C23 120.3(3) . . ?
C17 C18 C23 120.8(3) . . ?
C20 C19 C18 122.3(3) . . ?
C19 C20 C21 117.9(3) . . ?
C19 C20 C24 121.2(3) . . ?
C21 C20 C24 120.9(3) . . ?
C22 C21 C20 122.1(3) . . ?
C21 C22 C17 119.0(3) . . ?
C21 C22 C25 120.3(3) . . ?
C17 C22 C25 120.6(3) . . ?
O4 C26 O3 126.9(3) . . ?
O4 C26 C27 119.3(2) . . ?
O3 C26 C27 113.7(2) . . ?
C32 C27 C28 121.1(3) . . ?
C32 C27 C26 120.5(2) . . ?
C28 C27 C26 118.4(2) . . ?
C29 C28 C27 118.6(3) . . ?
C29 C28 C33 123.0(3) . . ?
C27 C28 C33 118.4(2) . . ?
C28 C29 C30 121.4(3) . . ?
C31 C30 C29 119.5(3) . . ?
C30 C31 C32 121.3(3) . . ?
C31 C32 C27 118.1(3) . . ?
C31 C32 C42 121.4(3) . . ?
C27 C32 C42 120.4(2) . . ?
C34 C33 C38 120.4(3) . . ?
C34 C33 C28 119.7(3) . . ?
C38 C33 C28 119.8(3) . . ?
C35 C34 C33 118.7(3) . . ?
C35 C34 C39 119.5(3) . . ?
C33 C34 C39 121.8(3) . . ?
C36 C35 C34 122.3(4) . . ?
C35 C36 C37 117.9(3) . . ?
C35 C36 C40 121.2(4) . . ?
C37 C36 C40 120.9(4) . . ?
C36 C37 C38 121.9(3) . . ?
C37 C38 C33 118.7(3) . . ?
C37 C38 C41 120.9(3) . . ?
C33 C38 C41 120.3(3) . . ?
C43 C42 C47 120.0(3) . . ?
C43 C42 C32 120.6(3) . . ?
C47 C42 C32 119.4(3) . . ?
C44 C43 C42 119.0(3) . . ?
C44 C43 C48 120.5(3) . . ?
C42 C43 C48 120.5(3) . . ?
C43 C44 C45 122.0(3) . . ?
C46 C45 C44 117.9(3) . . ?
C46 C45 C49 120.9(3) . . ?
C44 C45 C49 121.2(3) . . ?
C45 C46 C47 122.6(3) . . ?
C46 C47 C42 118.5(3) . . ?
C46 C47 C50 120.9(3) . . ?
C42 C47 C50 120.6(3) . . ?
N1 C51 C52 122.7(3) . . ?
C53 C52 C51 119.4(3) . . ?
C54 C53 C52 118.6(3) . . ?
C53 C54 C55 118.9(3) . . ?
N1 C55 C54 123.1(3) . . ?
N2 C56 C57 122.9(3) . . ?
C58 C57 C56 119.1(3) . . ?
C59 C58 C57 118.9(3) . . ?
C58 C59 C60 119.2(3) . . ?
N2 C60 C59 122.4(3) . . ?
Cl1 C61 Cl2 111.6(2) . . ?

loop_
_geom_bond_atom_site_label_1
_geom_bond_atom_site_label_2
_geom_bond_distance
_geom_bond_site_symmetry_2
_geom_bond_publ_flag
Fe1 O3 1.961(2) . ?
Fe1 O1 1.980(2) . ?
Fe1 N1 2.103(2) . ?
Fe1 N2 2.106(2) . ?
Fe1 O2 2.666(2) . ?
Fe1 O4 3.329(2) . ?
O1 C1 1.288(3) . ?
O2 C1 1.235(3) . ?
N1 C51 1.337(4) . ?
N1 C55 1.341(4) . ?
N2 C56 1.335(4) . ?
N2 C60 1.347(3) . ?
C1 C2 1.506(4) . ?
C2 C7 1.398(4) . ?
C2 C3 1.399(4) . ?
O3 C26 1.272(3) . ?
C3 C4 1.390(4) . ?
C3 C8 1.497(4) . ?
O4 C26 1.223(3) . ?
C4 C5 1.386(4) . ?
C5 C6 1.383(4) . ?
C6 C7 1.394(4) . ?
C7 C17 1.498(4) . ?
C8 C9 1.401(4) . ?
C8 C13 1.402(4) . ?
C9 C10 1.395(4) . ?
C9 C14 1.512(4) . ?
C10 C11 1.381(4) . ?
C11 C12 1.385(4) . ?
C11 C15 1.514(4) . ?
C12 C13 1.395(4) . ?
C13 C16 1.508(4) . ?
C17 C22 1.400(4) . ?
C17 C18 1.411(4) . ?
C18 C19 1.393(4) . ?
C18 C23 1.506(4) . ?
C19 C20 1.378(4) . ?
C20 C21 1.392(4) . ?
C20 C24 1.514(4) . ?
C21 C22 1.391(4) . ?
C22 C25 1.510(4) . ?
C26 C27 1.538(4) . ?
C27 C32 1.400(4) . ?
C27 C28 1.402(4) . ?
C28 C29 1.382(4) . ?
C28 C33 1.497(4) . ?
C29 C30 1.383(4) . ?
C30 C31 1.379(4) . ?
C31 C32 1.397(4) . ?
C32 C42 1.497(4) . ?
C33 C34 1.402(4) . ?
C33 C38 1.402(4) . ?
C34 C35 1.390(5) . ?
C34 C39 1.511(5) . ?
C35 C36 1.389(5) . ?
C36 C37 1.390(5) . ?
C36 C40 1.504(5) . ?
C37 C38 1.395(5) . ?
C38 C41 1.509(5) . ?
C42 C43 1.404(4) . ?
C42 C47 1.412(4) . ?
C43 C44 1.391(4) . ?
C43 C48 1.505(4) . ?
C44 C45 1.392(4) . ?
C45 C46 1.385(4) . ?
C45 C49 1.513(4) . ?
C46 C47 1.389(4) . ?
C47 C50 1.508(4) . ?
C51 C52 1.376(4) . ?
C52 C53 1.375(4) . ?
C53 C54 1.369(4) . ?
C54 C55 1.379(4) . ?
C56 C57 1.378(4) . ?
C57 C58 1.369(5) . ?
C58 C59 1.368(4) . ?
C59 C60 1.379(4) . ?
C61 Cl1 1.742(4) . ?
C61 Cl2 1.751(4) . ?

loop_
_geom_torsion_atom_site_label_1
_geom_torsion_atom_site_label_2
_geom_torsion_atom_site_label_3
_geom_torsion_atom_site_label_4
_geom_torsion
_geom_torsion_site_symmetry_1
_geom_torsion_site_symmetry_2
_geom_torsion_site_symmetry_3
_geom_torsion_site_symmetry_4
_geom_torsion_publ_flag
O3 Fe1 O1 C1 -155.3(2) . . . . ?
N1 Fe1 O1 C1 78.0(2) . . . . ?
N2 Fe1 O1 C1 -43.0(2) . . . . ?
O2 Fe1 O1 C1 5.31(15) . . . . ?
O4 Fe1 O1 C1 -177.26(14) . . . . ?
O3 Fe1 O2 C1 40.4(2) . . . . ?
O1 Fe1 O2 C1 -5.5(2) . . . . ?
N1 Fe1 O2 C1 -119.0(2) . . . . ?
N2 Fe1 O2 C1 137.0(2) . . . . ?
O4 Fe1 O2 C1 -179.9(2) . . . . ?
O3 Fe1 N1 C51 36.6(3) . . . . ?
O1 Fe1 N1 C51 155.1(2) . . . . ?
N2 Fe1 N1 C51 -70.5(2) . . . . ?
O2 Fe1 N1 C51 -153.6(2) . . . . ?
O4 Fe1 N1 C51 11.9(2) . . . . ?
O3 Fe1 N1 C55 -146.0(2) . . . . ?
O1 Fe1 N1 C55 -27.5(2) . . . . ?
N2 Fe1 N1 C55 106.9(2) . . . . ?
O2 Fe1 N1 C55 23.7(2) . . . . ?
O4 Fe1 N1 C55 -170.7(2) . . . . ?
O3 Fe1 N2 C56 -168.9(2) . . . . ?
O1 Fe1 N2 C56 75.4(2) . . . . ?
N1 Fe1 N2 C56 -47.0(2) . . . . ?
O2 Fe1 N2 C56 37.7(2) . . . . ?
O4 Fe1 N2 C56 -131.0(2) . . . . ?
O3 Fe1 N2 C60 10.3(2) . . . . ?
O1 Fe1 N2 C60 -105.5(2) . . . . ?
N1 Fe1 N2 C60 132.1(2) . . . . ?
O2 Fe1 N2 C60 -143.1(2) . . . . ?
O4 Fe1 N2 C60 48.1(2) . . . . ?
Fe1 O2 C1 O1 8.2(2) . . . . ?
Fe1 O2 C1 C2 -169.5(2) . . . . ?
Fe1 O1 C1 O2 -11.1(3) . . . . ?
Fe1 O1 C1 C2 166.7(2) . . . . ?
O2 C1 C2 C7 -96.5(3) . . . . ?
O1 C1 C2 C7 85.7(3) . . . . ?
O2 C1 C2 C3 84.3(3) . . . . ?
O1 C1 C2 C3 -93.6(3) . . . . ?
O1 Fe1 O3 C26 -148.8(2) . . . . ?
N1 Fe1 O3 C26 -29.7(2) . . . . ?
N2 Fe1 O3 C26 80.5(2) . . . . ?
O2 Fe1 O3 C26 173.9(2) . . . . ?
O4 Fe1 O3 C26 10.3(2) . . . . ?
C7 C2 C3 C4 0.3(4) . . . . ?
C1 C2 C3 C4 179.5(3) . . . . ?
C7 C2 C3 C8 179.5(3) . . . . ?
C1 C2 C3 C8 -1.2(4) . . . . ?
O3 Fe1 O4 C26 -9.5(2) . . . . ?
O1 Fe1 O4 C26 24.3(2) . . . . ?
N1 Fe1 O4 C26 135.9(2) . . . . ?
N2 Fe1 O4 C26 -120.0(2) . . . . ?
O2 Fe1 O4 C26 -163.1(2) . . . . ?
C2 C3 C4 C5 0.1(4) . . . . ?
C8 C3 C4 C5 -179.1(3) . . . . ?
C3 C4 C5 C6 -0.9(5) . . . . ?
C4 C5 C6 C7 1.2(5) . . . . ?
C5 C6 C7 C2 -0.8(4) . . . . ?
C5 C6 C7 C17 178.6(3) . . . . ?
C3 C2 C7 C6 0.0(4) . . . . ?
C1 C2 C7 C6 -179.2(3) . . . . ?
C3 C2 C7 C17 -179.4(2) . . . . ?
C1 C2 C7 C17 1.4(4) . . . . ?
C4 C3 C8 C9 -94.6(3) . . . . ?
C2 C3 C8 C9 86.2(3) . . . . ?
C4 C3 C8 C13 88.5(3) . . . . ?
C2 C3 C8 C13 -90.7(3) . . . . ?
C13 C8 C9 C10 -0.2(4) . . . . ?
C3 C8 C9 C10 -177.1(2) . . . . ?
C13 C8 C9 C14 178.8(3) . . . . ?
C3 C8 C9 C14 1.9(4) . . . . ?
C8 C9 C10 C11 0.0(4) . . . . ?
C14 C9 C10 C11 -179.0(3) . . . . ?
C9 C10 C11 C12 -0.4(4) . . . . ?
C9 C10 C11 C15 -179.7(3) . . . . ?
C10 C11 C12 C13 1.1(4) . . . . ?
C15 C11 C12 C13 -179.7(3) . . . . ?
C11 C12 C13 C8 -1.2(4) . . . . ?
C11 C12 C13 C16 176.7(3) . . . . ?
C9 C8 C13 C12 0.8(4) . . . . ?
C3 C8 C13 C12 177.7(2) . . . . ?
C9 C8 C13 C16 -177.1(3) . . . . ?
C3 C8 C13 C16 -0.2(4) . . . . ?
C6 C7 C17 C22 86.5(3) . . . . ?
C2 C7 C17 C22 -94.1(3) . . . . ?
C6 C7 C17 C18 -94.9(3) . . . . ?
C2 C7 C17 C18 84.4(3) . . . . ?
C22 C17 C18 C19 0.5(4) . . . . ?
C7 C17 C18 C19 -178.1(2) . . . . ?
C22 C17 C18 C23 -179.9(3) . . . . ?
C7 C17 C18 C23 1.5(4) . . . . ?
C17 C18 C19 C20 0.8(4) . . . . ?
C23 C18 C19 C20 -178.8(3) . . . . ?
C18 C19 C20 C21 -1.4(4) . . . . ?
C18 C19 C20 C24 179.4(3) . . . . ?
C19 C20 C21 C22 0.7(5) . . . . ?
C24 C20 C21 C22 180.0(3) . . . . ?
C20 C21 C22 C17 0.5(4) . . . . ?
C20 C21 C22 C25 179.6(3) . . . . ?
C18 C17 C22 C21 -1.1(4) . . . . ?
C7 C17 C22 C21 177.4(3) . . . . ?
C18 C17 C22 C25 179.8(3) . . . . ?
C7 C17 C22 C25 -1.7(4) . . . . ?
Fe1 O4 C26 O3 12.0(2) . . . . ?
Fe1 O4 C26 C27 -168.8(3) . . . . ?
Fe1 O3 C26 O4 -23.4(4) . . . . ?
Fe1 O3 C26 C27 157.3(2) . . . . ?
O4 C26 C27 C32 -90.5(3) . . . . ?
O3 C26 C27 C32 88.9(3) . . . . ?
O4 C26 C27 C28 90.1(3) . . . . ?
O3 C26 C27 C28 -90.5(3) . . . . ?
C32 C27 C28 C29 1.4(4) . . . . ?
C26 C27 C28 C29 -179.2(3) . . . . ?
C32 C27 C28 C33 -177.5(3) . . . . ?
C26 C27 C28 C33 1.9(4) . . . . ?
C27 C28 C29 C30 -0.7(5) . . . . ?
C33 C28 C29 C30 178.2(3) . . . . ?
C28 C29 C30 C31 -0.4(5) . . . . ?
C29 C30 C31 C32 0.8(5) . . . . ?
C30 C31 C32 C27 -0.1(4) . . . . ?
C30 C31 C32 C42 -178.7(3) . . . . ?
C28 C27 C32 C31 -1.0(4) . . . . ?
C26 C27 C32 C31 179.6(3) . . . . ?
C28 C27 C32 C42 177.6(3) . . . . ?
C26 C27 C32 C42 -1.8(4) . . . . ?
C29 C28 C33 C34 -100.3(4) . . . . ?
C27 C28 C33 C34 78.6(4) . . . . ?
C29 C28 C33 C38 83.7(4) . . . . ?
C27 C28 C33 C38 -97.4(3) . . . . ?
C38 C33 C34 C35 4.3(4) . . . . ?
C28 C33 C34 C35 -171.7(3) . . . . ?
C38 C33 C34 C39 -174.2(3) . . . . ?
C28 C33 C34 C39 9.8(4) . . . . ?
C33 C34 C35 C36 -1.3(5) . . . . ?
C39 C34 C35 C36 177.2(3) . . . . ?
C34 C35 C36 C37 -2.0(5) . . . . ?
C34 C35 C36 C40 178.6(3) . . . . ?
C35 C36 C37 C38 2.5(5) . . . . ?
C40 C36 C37 C38 -178.1(3) . . . . ?
C36 C37 C38 C33 0.4(5) . . . . ?
C36 C37 C38 C41 -177.7(3) . . . . ?
C34 C33 C38 C37 -3.9(4) . . . . ?
C28 C33 C38 C37 172.2(3) . . . . ?
C34 C33 C38 C41 174.2(3) . . . . ?
C28 C33 C38 C41 -9.7(4) . . . . ?
C31 C32 C42 C43 -89.4(3) . . . . ?
C27 C32 C42 C43 92.0(3) . . . . ?
C31 C32 C42 C47 90.9(3) . . . . ?
C27 C32 C42 C47 -87.7(3) . . . . ?
C47 C42 C43 C44 0.8(4) . . . . ?
C32 C42 C43 C44 -178.9(3) . . . . ?
C47 C42 C43 C48 -178.9(3) . . . . ?
C32 C42 C43 C48 1.4(4) . . . . ?
C42 C43 C44 C45 -0.4(4) . . . . ?
C48 C43 C44 C45 179.2(3) . . . . ?
C43 C44 C45 C46 -0.1(5) . . . . ?
C43 C44 C45 C49 -179.2(3) . . . . ?
C44 C45 C46 C47 0.3(4) . . . . ?
C49 C45 C46 C47 179.4(3) . . . . ?
C45 C46 C47 C42 0.0(4) . . . . ?
C45 C46 C47 C50 -179.1(3) . . . . ?
C43 C42 C47 C46 -0.6(4) . . . . ?
C32 C42 C47 C46 179.1(3) . . . . ?
C43 C42 C47 C50 178.6(3) . . . . ?
C32 C42 C47 C50 -1.7(4) . . . . ?
C55 N1 C51 C52 -1.6(5) . . . . ?
Fe1 N1 C51 C52 175.9(3) . . . . ?
N1 C51 C52 C53 0.4(6) . . . . ?
C51 C52 C53 C54 0.9(6) . . . . ?
C52 C53 C54 C55 -1.0(5) . . . . ?
C51 N1 C55 C54 1.5(4) . . . . ?
Fe1 N1 C55 C54 -176.0(2) . . . . ?
C53 C54 C55 N1 -0.2(5) . . . . ?
C60 N2 C56 C57 -1.0(4) . . . . ?
Fe1 N2 C56 C57 178.2(2) . . . . ?
N2 C56 C57 C58 1.0(5) . . . . ?
C56 C57 C58 C59 0.0(5) . . . . ?
C57 C58 C59 C60 -0.8(5) . . . . ?
C56 N2 C60 C59 0.1(4) . . . . ?
Fe1 N2 C60 C59 -179.1(2) . . . . ?
C58 C59 C60 N2 0.8(5) . . . . ?
